data_4328367
loop_
_publ_author_name
'Ping Cui'
'Lijun Ren'
'Zhi Chen'
'Huancheng Hu'
'Bin Zhao'
'Wei Shi'
'Peng Cheng'

_publ_section_title
;
 Temperature-Controlled Chiral and Achiral Copper Tetrazolate
 Metal-Organic Frameworks: Syntheses, Structures, and I2 Adsorption
;
_journal_name_full 'Inorganic Chemistry'
_journal_page_first 2303
_journal_page_last 2310
_journal_paper_doi 10.1021/ic2023105
_journal_volume 51
_journal_year 2012
_chemical_formula_sum 'C6 H8 Cu N8 O'
_chemical_formula_weight 271.74
_chemical_name_systematic
; 
 ? 
;
_space_group_IT_number 76
_symmetry_cell_setting tetragonal
_symmetry_space_group_name_Hall 'P 4w'
_symmetry_space_group_name_H-M 'P 41'
_atom_sites_solution_hydrogens geom
_atom_sites_solution_primary direct
_atom_sites_solution_secondary difmap
_audit_creation_method SHELXL-97
_cell_angle_alpha 90.00
_cell_angle_beta 90.00
_cell_angle_gamma 90.00
_cell_formula_units_Z 4
_cell_length_a 12.3965(3)
_cell_length_b 12.3965(3)
_cell_length_c 7.9197(3)
_cell_measurement_reflns_used 1531
_cell_measurement_temperature 293(2)
_cell_measurement_theta_max 28.9794
_cell_measurement_theta_min 2.5666
_cell_volume 1217.05(6)
_computing_cell_refinement
;
CrysAlisPro, Oxford Diffraction Ltd.,
Version 1.171.33.48 (release 15-09-2009 CrysAlis171 .NET)
(compiled Sep 15 2009,11:49:04)
;
_computing_data_collection
;
CrysAlisPro, Oxford Diffraction Ltd.,
Version 1.171.33.48 (release 15-09-2009 CrysAlis171 .NET)
(compiled Sep 15 2009,11:49:04)
;
_computing_data_reduction
;
CrysAlisPro, Oxford Diffraction Ltd.,
Version 1.171.33.48 (release 15-09-2009 CrysAlis171 .NET)
(compiled Sep 15 2009,11:49:04)
;
_computing_molecular_graphics 'Bruker SHELXTL'
_computing_publication_material 'Bruker SHELXTL'
_computing_structure_refinement 'SHELXL-97 (Sheldrick, 1997)'
_computing_structure_solution 'SHELXS-97 (Sheldrick, 1990)'
_diffrn_ambient_temperature 293(2)
_diffrn_detector_area_resol_mean 16.2116
_diffrn_measured_fraction_theta_full 0.998
_diffrn_measured_fraction_theta_max 0.998
_diffrn_measurement_device_type 'SuperNova, Single source at offset), Eos'
_diffrn_measurement_method '\w scans'
_diffrn_radiation_monochromator graphite
_diffrn_radiation_source 'fine-focus sealed tube'
_diffrn_radiation_type MoK\a
_diffrn_radiation_wavelength 0.71073
_diffrn_reflns_av_R_equivalents 0.0201
_diffrn_reflns_av_sigmaI/netI 0.0516
_diffrn_reflns_limit_h_max 13
_diffrn_reflns_limit_h_min -6
_diffrn_reflns_limit_k_max 9
_diffrn_reflns_limit_k_min -14
_diffrn_reflns_limit_l_max 9
_diffrn_reflns_limit_l_min -8
_diffrn_reflns_number 2403
_diffrn_reflns_theta_full 24.99
_diffrn_reflns_theta_max 24.99
_diffrn_reflns_theta_min 3.05
_exptl_absorpt_coefficient_mu 1.789
_exptl_absorpt_correction_T_max 0.5347
_exptl_absorpt_correction_T_min 0.4133
_exptl_absorpt_correction_type multi-scan
_exptl_absorpt_process_details
;
CrysAlisPro, Oxford Diffraction Ltd.,
Version 1.171.33.48 (release 15-09-2009 CrysAlis171 .NET)
(compiled Sep 15 2009,11:49:04)
empirical absorption correction using spherical harmonics,
 implemented in SCALE3 ABSPACK scaling algorithm.
;
_exptl_crystal_colour blue
_exptl_crystal_density_diffrn 1.483
_exptl_crystal_description needle
_exptl_crystal_F_000 548
_exptl_crystal_size_max 0.60
_exptl_crystal_size_mid 0.60
_exptl_crystal_size_min 0.40
_refine_diff_density_max 0.737
_refine_diff_density_min -0.296
_refine_diff_density_rms 0.092
_refine_ls_abs_structure_details 'Flack H D (1983), Acta Cryst. A39, 876-881'
_refine_ls_abs_structure_Flack 0.00(3)
_refine_ls_extinction_method none
_refine_ls_goodness_of_fit_ref 1.120
_refine_ls_hydrogen_treatment constr
_refine_ls_matrix_type full
_refine_ls_number_parameters 146
_refine_ls_number_reflns 1844
_refine_ls_number_restraints 1
_refine_ls_restrained_S_all 1.120
_refine_ls_R_factor_all 0.0450
_refine_ls_R_factor_gt 0.0395
_refine_ls_shift/su_max 0.000
_refine_ls_shift/su_mean 0.000
_refine_ls_structure_factor_coef Fsqd
_refine_ls_weighting_details 'calc w=1/[\s^2^(Fo^2^)+(0.0714P)^2^+0.5797P] where P=(Fo^2^+2Fc^2^)/3'
_refine_ls_weighting_scheme calc
_refine_ls_wR_factor_gt 0.1245
_refine_ls_wR_factor_ref 0.1262
_reflns_number_gt 1626
_reflns_number_total 1844
_reflns_threshold_expression >2sigma(I)
_cod_data_source_file ic2023105_si_001_08.cif
_cod_data_source_block 1.3
_cod_database_code 4328367

loop_
_symmetry_equiv_pos_as_xyz
'x, y, z'
'-y, x, z+1/4'
'-x, -y, z+1/2'
'y, -x, z+3/4'

loop_
_atom_site_label
_atom_site_type_symbol
_atom_site_fract_x
_atom_site_fract_y
_atom_site_fract_z
_atom_site_U_iso_or_equiv
_atom_site_adp_type
_atom_site_occupancy
_atom_site_symmetry_multiplicity
_atom_site_calc_flag
_atom_site_refinement_flags
Cu1 Cu 0.82292(6) 0.51412(6) 0.17336(10) 0.0255(2) Uani 1 1 d .
C1 C 0.6452(6) 0.6644(6) 0.2525(8) 0.0260(17) Uani 1 1 d .
C2 C 0.6182(7) 0.6764(7) 0.0695(9) 0.037(2) Uani 1 1 d .
H2B H 0.5559 0.7233 0.0591 0.045 Uiso 1 1 calc R
H2A H 0.5983 0.6063 0.0249 0.045 Uiso 1 1 calc R
C3 C 0.7078(7) 0.7215(7) -0.0359(10) 0.046(2) Uani 1 1 d .
H3A H 0.6839 0.7287 -0.1520 0.055 Uiso 1 1 calc R
H3B H 0.7274 0.7926 0.0053 0.055 Uiso 1 1 calc R
C4 C 0.8855(7) 0.6807(7) -0.1453(10) 0.046(2) Uani 1 1 d .
H4B H 0.8923 0.7586 -0.1485 0.055 Uiso 1 1 calc R
H4A H 0.8669 0.6560 -0.2579 0.055 Uiso 1 1 calc R
C5 C 0.9897(6) 0.6321(6) -0.0932(12) 0.0376(19) Uani 1 1 d .
H5B H 1.0456 0.6567 -0.1697 0.045 Uiso 1 1 calc R
H5A H 1.0077 0.6581 0.0189 0.045 Uiso 1 1 calc R
C6 C 0.9898(5) 0.5127(5) -0.0910(11) 0.0259(14) Uani 1 1 d .
N1 N 0.7248(5) 0.5992(5) 0.3082(7) 0.0293(14) Uani 1 1 d .
N2 N 0.7240(5) 0.6060(6) 0.4803(7) 0.0363(16) Uani 1 1 d .
N3 N 0.6461(6) 0.6730(5) 0.5241(7) 0.0394(17) Uani 1 1 d .
N4 N 0.5964(5) 0.7109(5) 0.3824(7) 0.0294(14) Uani 1 1 d .
N5 N 0.9233(4) 0.4544(5) 0.0048(7) 0.0289(14) Uani 1 1 d .
N6 N 0.9457(5) 0.3514(5) -0.0265(8) 0.0315(15) Uani 1 1 d .
N7 N 1.0239(6) 0.3467(5) -0.1339(8) 0.0356(17) Uani 1 1 d .
N8 N 1.0512(5) 0.4489(5) -0.1766(7) 0.0298(14) Uani 1 1 d .
O1 O 0.8004(4) 0.6508(4) -0.0284(6) 0.0384(13) Uani 1 1 d .

loop_
_atom_site_aniso_label
_atom_site_aniso_U_11
_atom_site_aniso_U_22
_atom_site_aniso_U_33
_atom_site_aniso_U_23
_atom_site_aniso_U_13
_atom_site_aniso_U_12
Cu1 0.0218(4) 0.0280(5) 0.0267(4) -0.0043(4) 0.0000(4) 0.0005(4)
C1 0.021(4) 0.030(4) 0.027(4) 0.000(4) -0.003(3) 0.000(3)
C2 0.034(4) 0.048(5) 0.030(4) -0.002(4) -0.007(4) 0.017(4)
C3 0.052(5) 0.055(5) 0.030(5) 0.013(4) 0.005(4) 0.029(4)
C4 0.068(6) 0.030(4) 0.040(4) 0.011(4) 0.015(4) 0.005(4)
C5 0.039(4) 0.029(4) 0.045(5) -0.001(4) 0.018(4) 0.000(3)
C6 0.022(3) 0.030(3) 0.026(3) 0.003(3) 0.000(3) -0.001(3)
N1 0.029(3) 0.034(4) 0.025(3) -0.004(3) -0.001(3) 0.002(3)
N2 0.036(4) 0.047(4) 0.026(3) 0.002(3) -0.001(3) 0.014(3)
N3 0.051(5) 0.043(4) 0.024(3) -0.004(3) -0.002(3) 0.016(4)
N4 0.030(3) 0.030(3) 0.029(3) -0.001(3) 0.002(3) 0.012(3)
N5 0.024(3) 0.028(3) 0.034(3) -0.003(3) 0.000(3) -0.002(3)
N6 0.030(3) 0.028(3) 0.036(4) 0.000(3) 0.008(3) 0.003(3)
N7 0.034(4) 0.030(4) 0.043(4) -0.004(3) 0.006(3) 0.007(3)
N8 0.025(3) 0.029(3) 0.035(3) 0.005(3) 0.002(3) -0.001(3)
O1 0.044(3) 0.035(3) 0.036(3) 0.008(2) 0.007(2) 0.016(3)

loop_
_atom_type_symbol
_atom_type_description
_atom_type_scat_dispersion_real
_atom_type_scat_dispersion_imag
_atom_type_scat_source
C C 0.0033 0.0016 'International Tables Vol C Tables 4.2.6.8 and 6.1.1.4'
H H 0.0000 0.0000 'International Tables Vol C Tables 4.2.6.8 and 6.1.1.4'
O O 0.0106 0.0060 'International Tables Vol C Tables 4.2.6.8 and 6.1.1.4'
N N 0.0061 0.0033 'International Tables Vol C Tables 4.2.6.8 and 6.1.1.4'
Cu Cu 0.3201 1.2651 'International Tables Vol C Tables 4.2.6.8 and 6.1.1.4'

loop_
_geom_angle_atom_site_label_1
_geom_angle_atom_site_label_2
_geom_angle_atom_site_label_3
_geom_angle
_geom_angle_site_symmetry_1
_geom_angle_site_symmetry_3
N1 Cu1 N5 167.9(2) . .
N1 Cu1 N4 91.5(2) . 4_564
N5 Cu1 N4 94.1(2) . 4_564
N1 Cu1 N8 92.1(2) . 3_765
N5 Cu1 N8 89.8(2) . 3_765
N4 Cu1 N8 143.0(2) 4_564 3_765
N1 Cu1 O1 84.7(2) . .
N5 Cu1 O1 83.4(2) . .
N4 Cu1 O1 107.8(2) 4_564 .
N8 Cu1 O1 109.2(2) 3_765 .
N4 C1 N1 109.9(6) . .
N4 C1 C2 127.4(7) . .
N1 C1 C2 122.7(6) . .
C1 C2 C3 114.4(7) . .
C1 C2 H2B 108.7 . .
C3 C2 H2B 108.7 . .
C1 C2 H2A 108.7 . .
C3 C2 H2A 108.7 . .
H2B C2 H2A 107.6 . .
O1 C3 C2 109.8(6) . .
O1 C3 H3A 109.7 . .
C2 C3 H3A 109.7 . .
O1 C3 H3B 109.7 . .
C2 C3 H3B 109.7 . .
H3A C3 H3B 108.2 . .
O1 C4 C5 110.6(6) . .
O1 C4 H4B 109.5 . .
C5 C4 H4B 109.5 . .
O1 C4 H4A 109.5 . .
C5 C4 H4A 109.5 . .
H4B C4 H4A 108.1 . .
C6 C5 C4 114.2(7) . .
C6 C5 H5B 108.7 . .
C4 C5 H5B 108.7 . .
C6 C5 H5A 108.7 . .
C4 C5 H5A 108.7 . .
H5B C5 H5A 107.6 . .
N8 C6 N5 109.4(6) . .
N8 C6 C5 127.4(7) . .
N5 C6 C5 123.2(7) . .
C1 N1 N2 106.5(6) . .
C1 N1 Cu1 127.3(5) . .
N2 N1 Cu1 126.2(5) . .
N3 N2 N1 107.8(6) . .
N2 N3 N4 109.3(5) . .
C1 N4 N3 106.4(5) . .
C1 N4 Cu1 138.5(5) . 2_655
N3 N4 Cu1 114.8(4) . 2_655
N6 N5 C6 106.5(6) . .
N6 N5 Cu1 128.3(5) . .
C6 N5 Cu1 125.0(5) . .
N7 N6 N5 108.9(6) . .
N6 N7 N8 108.0(6) . .
C6 N8 N7 107.1(6) . .
C6 N8 Cu1 128.9(5) . 3_764
N7 N8 Cu1 123.7(5) . 3_764
C3 O1 C4 113.3(6) . .
C3 O1 Cu1 124.1(4) . .
C4 O1 Cu1 122.2(4) . .

loop_
_geom_bond_atom_site_label_1
_geom_bond_atom_site_label_2
_geom_bond_distance
_geom_bond_site_symmetry_2
Cu1 N1 1.931(6) .
Cu1 N5 1.969(6) .
Cu1 N4 1.978(5) 4_564
Cu1 N8 2.014(6) 3_765
Cu1 O1 2.345(5) .
C1 N4 1.325(9) .
C1 N1 1.350(9) .
C1 C2 1.494(9) .
C2 C3 1.497(11) .
C2 H2B 0.9700 .
C2 H2A 0.9700 .
C3 O1 1.446(8) .
C3 H3A 0.9700 .
C3 H3B 0.9700 .
C4 O1 1.451(9) .
C4 C5 1.484(11) .
C4 H4B 0.9700 .
C4 H4A 0.9700 .
C5 C6 1.480(10) .
C5 H5B 0.9700 .
C5 H5A 0.9700 .
C6 N8 1.291(9) .
C6 N5 1.333(9) .
N1 N2 1.366(8) .
N2 N3 1.320(9) .
N3 N4 1.364(8) .
N4 Cu1 1.978(5) 2_655
N5 N6 1.330(8) .
N6 N7 1.291(8) .
N7 N8 1.354(9) .
N8 Cu1 2.014(6) 3_764

loop_
_geom_torsion_atom_site_label_1
_geom_torsion_atom_site_label_2
_geom_torsion_atom_site_label_3
_geom_torsion_atom_site_label_4
_geom_torsion
_geom_torsion_site_symmetry_1
_geom_torsion_site_symmetry_4
N4 C1 C2 C3 119.7(8) . .
N1 C1 C2 C3 -62.0(11) . .
C1 C2 C3 O1 60.8(9) . .
O1 C4 C5 C6 61.6(10) . .
C4 C5 C6 N8 120.5(8) . .
C4 C5 C6 N5 -59.7(11) . .
N4 C1 N1 N2 0.3(9) . .
C2 C1 N1 N2 -178.2(8) . .
N4 C1 N1 Cu1 -178.8(5) . .
C2 C1 N1 Cu1 2.6(11) . .
N5 Cu1 N1 C1 40.2(15) . .
N4 Cu1 N1 C1 -77.7(6) 4_564 .
N8 Cu1 N1 C1 139.1(6) 3_765 .
O1 Cu1 N1 C1 30.0(6) . .
N5 Cu1 N1 N2 -138.8(10) . .
N4 Cu1 N1 N2 103.3(7) 4_564 .
N8 Cu1 N1 N2 -39.9(7) 3_765 .
O1 Cu1 N1 N2 -149.0(6) . .
C1 N1 N2 N3 0.1(9) . .
Cu1 N1 N2 N3 179.3(5) . .
N1 N2 N3 N4 -0.5(9) . .
N1 C1 N4 N3 -0.6(8) . .
C2 C1 N4 N3 177.9(9) . .
N1 C1 N4 Cu1 173.0(5) . 2_655
C2 C1 N4 Cu1 -8.5(14) . 2_655
N2 N3 N4 C1 0.7(8) . .
N2 N3 N4 Cu1 -174.7(5) . 2_655
N8 C6 N5 N6 -0.5(8) . .
C5 C6 N5 N6 179.6(7) . .
N8 C6 N5 Cu1 174.2(4) . .
C5 C6 N5 Cu1 -5.6(10) . .
N1 Cu1 N5 N6 -158.5(10) . .
N4 Cu1 N5 N6 -40.8(6) 4_564 .
N8 Cu1 N5 N6 102.4(6) 3_765 .
O1 Cu1 N5 N6 -148.2(6) . .
N1 Cu1 N5 C6 28.0(15) . .
N4 Cu1 N5 C6 145.7(6) 4_564 .
N8 Cu1 N5 C6 -71.2(6) 3_765 .
O1 Cu1 N5 C6 38.2(6) . .
C6 N5 N6 N7 1.2(8) . .
Cu1 N5 N6 N7 -173.3(5) . .
N5 N6 N7 N8 -1.4(7) . .
N5 C6 N8 N7 -0.4(8) . .
C5 C6 N8 N7 179.5(8) . .
N5 C6 N8 Cu1 -173.7(5) . 3_764
C5 C6 N8 Cu1 6.2(12) . 3_764
N6 N7 N8 C6 1.1(8) . .
N6 N7 N8 Cu1 174.9(4) . 3_764
C2 C3 O1 C4 172.0(7) . .
C2 C3 O1 Cu1 -15.2(9) . .
C5 C4 O1 C3 160.4(7) . .
C5 C4 O1 Cu1 -12.6(9) . .
N1 Cu1 O1 C3 -23.5(6) . .
N5 Cu1 O1 C3 158.7(6) . .
N4 Cu1 O1 C3 66.4(6) 4_564 .
N8 Cu1 O1 C3 -113.9(6) 3_765 .
N1 Cu1 O1 C4 148.7(6) . .
N5 Cu1 O1 C4 -29.1(6) . .
N4 Cu1 O1 C4 -121.4(6) 4_564 .
N8 Cu1 O1 C4 58.3(6) 3_765 .
